data_1568128
loop_
_publ_author_name
'Zhou, Jiazheng'
'Fan, Zhongxu'
'Zhang, Kewang'
'Yang, Zhihua'
'Pan, Shilie'
'Li, Junjie'

_publ_section_title
;
 Rb<sub>2</sub>CdSi<sub>4</sub>S<sub>10</sub>: novel
 [Si<sub>4</sub>S<sub>10</sub>] T2-supertetrahedra-contained infrared
 nonlinear optical material with large band gap.
;
_journal_issue 2
_journal_name_full 'Materials horizons'
_journal_page_first 619
_journal_page_last 624
_journal_paper_doi 10.1039/d2mh01200f
_journal_volume 10
_journal_year 2023
_chemical_formula_moiety 'Cd Rb2 S10 Si4'
_chemical_formula_sum 'Cd Rb2 S10 Si4'
_chemical_formula_weight 716.30
_space_group_crystal_system orthorhombic
_space_group_IT_number 33
_space_group_name_Hall 'P 2c -2n'
_space_group_name_H-M_alt 'P n a 21'
_audit_creation_date 2021-08-04
_audit_creation_method
;
Olex2 1.2
(compiled 2018.05.29 svn.r3508 for OlexSys, GUI svn.r5506)
;
_audit_update_record
;
2021-10-19 deposited with the CCDC.	2022-11-25 downloaded from the CCDC.
;
_cell_angle_alpha 90
_cell_angle_beta 90
_cell_angle_gamma 90
_cell_formula_units_Z 4
_cell_length_a 18.6378(6)
_cell_length_b 9.1309(3)
_cell_length_c 10.6136(3)
_cell_measurement_reflns_used 5068
_cell_measurement_temperature 303.0
_cell_measurement_theta_max 27.46
_cell_measurement_theta_min 2.48
_cell_volume 1806.22(10)
_computing_cell_refinement 'SAINT V8.38A (?, 2016)'
_computing_data_reduction 'SAINT V8.38A (?, 2016)'
_computing_molecular_graphics 'Olex2 (Dolomanov et al., 2009)'
_computing_publication_material 'Olex2 (Dolomanov et al., 2009)'
_computing_structure_refinement 'XL (Sheldrick, 2008)'
_computing_structure_solution 'SHELXT 2018/2 (Sheldrick, 2018)'
_diffrn_ambient_temperature 303.0
_diffrn_measured_fraction_theta_full 0.992
_diffrn_measured_fraction_theta_max 0.987
_diffrn_measurement_device_type 'PHOTON III C28 detector'
_diffrn_measurement_method '\f and \w scans'
_diffrn_radiation_type MoK\a
_diffrn_radiation_wavelength 0.71073
_diffrn_reflns_av_R_equivalents 0.0407
_diffrn_reflns_av_unetI/netI 0.0629
_diffrn_reflns_Laue_measured_fraction_full 0.992
_diffrn_reflns_Laue_measured_fraction_max 0.987
_diffrn_reflns_limit_h_max 24
_diffrn_reflns_limit_h_min -18
_diffrn_reflns_limit_k_max 11
_diffrn_reflns_limit_k_min -11
_diffrn_reflns_limit_l_max 12
_diffrn_reflns_limit_l_min -13
_diffrn_reflns_number 10977
_diffrn_reflns_point_group_measured_fraction_full 0.931
_diffrn_reflns_point_group_measured_fraction_max 0.919
_diffrn_reflns_theta_full 25.242
_diffrn_reflns_theta_max 27.547
_diffrn_reflns_theta_min 2.185
_diffrn_standards_number 0
_exptl_absorpt_coefficient_mu 7.959
_exptl_absorpt_correction_T_max 0.7456
_exptl_absorpt_correction_T_min 0.5892
_exptl_absorpt_correction_type numerical
_exptl_crystal_colour 'clear light colourless'
_exptl_crystal_colour_lustre clear
_exptl_crystal_colour_modifier light
_exptl_crystal_colour_primary colourless
_exptl_crystal_density_diffrn 2.634
_exptl_crystal_description block
_exptl_crystal_F_000 1352
_exptl_crystal_size_max 0.166
_exptl_crystal_size_mid 0.093
_exptl_crystal_size_min 0.085
_refine_diff_density_max 0.486
_refine_diff_density_min -0.630
_refine_diff_density_rms 0.135
_refine_ls_abs_structure_details
;
 Flack x determined using 1369 quotients [(I+)-(I-)]/[(I+)+(I-)]
 (Parsons, Flack and Wagner, Acta Cryst. B69 (2013) 249-259).
;
_refine_ls_abs_structure_Flack 0.016(7)
_refine_ls_extinction_method none
_refine_ls_goodness_of_fit_ref 0.900
_refine_ls_hydrogen_treatment undef
_refine_ls_matrix_type full
_refine_ls_number_parameters 154
_refine_ls_number_reflns 3825
_refine_ls_number_restraints 1
_refine_ls_restrained_S_all 0.900
_refine_ls_R_factor_all 0.0331
_refine_ls_R_factor_gt 0.0265
_refine_ls_shift/su_max 0.001
_refine_ls_shift/su_mean 0.000
_refine_ls_structure_factor_coef Fsqd
_refine_ls_weighting_details 'w=1/[\s^2^(Fo^2^)] where P=(Fo^2^+2Fc^2^)/3'
_refine_ls_weighting_scheme calc
_refine_ls_wR_factor_gt 0.0564
_refine_ls_wR_factor_ref 0.0638
_reflns_Friedel_coverage 0.766
_reflns_Friedel_fraction_full 0.863
_reflns_Friedel_fraction_max 0.842
_reflns_number_gt 3437
_reflns_number_total 3825
_reflns_threshold_expression 'I > 2\s(I)'
_cod_data_source_file d2mh01200f2.cif
_cod_data_source_block 111111111
_cod_depositor_comments 'Adding full bibliography for 1568128.cif.'
_cod_database_code 1568128
_shelx_shelxl_version_number 2016/6
_shelx_space_group_comment
;
The symmetry employed for this shelxl refinement is uniquely defined
by the following loop, which should always be used as a source of
symmetry information in preference to the above space-group names.
They are only intended as comments.
;
_shelx_estimated_absorpt_t_max 0.551
_shelx_estimated_absorpt_t_min 0.352
_olex2_refinement_description
;
;
_olex2_submission_special_instructions 'No special instructions were received'

loop_
_space_group_symop_operation_xyz
'x, y, z'
'-x, -y, z+1/2'
'x+1/2, -y+1/2, z'
'-x+1/2, y+1/2, z+1/2'

loop_
_atom_site_label
_atom_site_type_symbol
_atom_site_fract_x
_atom_site_fract_y
_atom_site_fract_z
_atom_site_U_iso_or_equiv
_atom_site_adp_type
_atom_site_occupancy
_atom_site_site_symmetry_order
_atom_site_calc_flag
_atom_site_refinement_flags_posn
_atom_site_refinement_flags_adp
_atom_site_refinement_flags_occupancy
_atom_site_disorder_assembly
_atom_site_disorder_group
Cd1 Cd 0.91405(3) 0.33776(6) 0.25530(5) 0.02279(13) Uani 1 1 d . . . . .
Rb1 Rb 0.82747(4) -0.14545(8) 0.50091(9) 0.03519(19) Uani 1 1 d . . . . .
Rb2 Rb 0.40181(5) 0.14277(9) 0.74593(9) 0.0415(2) Uani 1 1 d . . . . .
S1 S 0.55659(9) 0.14446(19) 0.5007(2) 0.0226(3) Uani 1 1 d . . . . .
S2 S 0.76030(9) 0.49962(19) 0.50153(19) 0.0245(4) Uani 1 1 d . . . . .
S3 S 0.87244(9) 0.2092(2) 0.45320(17) 0.0219(4) Uani 1 1 d . . . . .
S4 S 0.70607(9) 0.2051(2) 0.30970(17) 0.0234(4) Uani 1 1 d . . . . .
S5 S 0.57995(10) 0.1087(2) 0.81729(17) 0.0227(4) Uani 1 1 d . . . . .
S6 S 0.60772(10) 0.4414(2) 0.69574(17) 0.0241(4) Uani 1 1 d . . . . .
S7 S 0.64939(11) 0.7777(2) 0.55103(18) 0.0242(4) Uani 1 1 d . . . . .
S8 S 0.73048(10) 0.1561(2) 0.63719(17) 0.0217(4) Uani 1 1 d . . . . .
S9 S 0.58579(10) 0.4986(2) 0.37310(18) 0.0264(4) Uani 1 1 d . . . . .
Si1 Si 0.76621(10) 0.2698(2) 0.47119(17) 0.0177(4) Uani 1 1 d . . . . .
Si2 Si 0.59678(10) 0.2683(2) 0.34508(18) 0.0197(4) Uani 1 1 d . . . . .
S10 S 0.54258(10) 0.2103(2) 0.18375(17) 0.0269(4) Uani 1 1 d . . . . .
Si3 Si 0.61919(10) 0.2117(2) 0.65910(18) 0.0180(4) Uani 1 1 d . . . . .
Si4 Si 0.64991(11) 0.5517(2) 0.53434(17) 0.0197(4) Uani 1 1 d . . . . .

loop_
_atom_site_aniso_label
_atom_site_aniso_U_11
_atom_site_aniso_U_22
_atom_site_aniso_U_33
_atom_site_aniso_U_23
_atom_site_aniso_U_13
_atom_site_aniso_U_12
Cd1 0.0223(3) 0.0232(3) 0.0229(3) 0.0001(2) -0.0007(2) -0.0010(2)
Rb1 0.0393(5) 0.0270(4) 0.0392(4) 0.0032(4) 0.0057(4) 0.0017(3)
Rb2 0.0459(5) 0.0413(5) 0.0374(5) 0.0002(4) -0.0025(4) 0.0115(4)
S1 0.0206(9) 0.0240(9) 0.0231(8) 0.0001(8) -0.0010(7) -0.0041(7)
S2 0.0211(9) 0.0189(8) 0.0334(9) -0.0033(9) 0.0036(8) -0.0019(7)
S3 0.0175(9) 0.0252(10) 0.0231(8) 0.0032(7) 0.0017(6) 0.0009(7)
S4 0.0184(8) 0.0305(10) 0.0215(8) -0.0063(8) -0.0001(6) 0.0004(7)
S5 0.0270(10) 0.0214(9) 0.0198(9) 0.0015(8) 0.0044(7) -0.0022(7)
S6 0.0344(10) 0.0166(9) 0.0214(8) -0.0027(8) 0.0078(7) 0.0010(7)
S7 0.0306(10) 0.0156(9) 0.0263(9) 0.0002(8) 0.0080(7) -0.0004(7)
S8 0.0189(9) 0.0220(9) 0.0242(9) 0.0030(7) 0.0015(7) 0.0008(7)
S9 0.0301(10) 0.0218(10) 0.0273(10) 0.0011(8) -0.0070(8) -0.0002(8)
Si1 0.0161(9) 0.0180(10) 0.0190(10) -0.0013(8) 0.0002(6) -0.0002(7)
Si2 0.0173(10) 0.0228(11) 0.0191(10) 0.0000(8) -0.0008(7) -0.0027(8)
S10 0.0214(9) 0.0395(11) 0.0198(9) -0.0023(8) -0.0027(7) -0.0068(8)
Si3 0.0181(10) 0.0162(10) 0.0197(10) 0.0002(8) 0.0020(7) -0.0015(7)
Si4 0.0208(10) 0.0161(10) 0.0221(10) -0.0009(8) 0.0021(7) 0.0004(8)

loop_
_atom_type_symbol
_atom_type_description
_atom_type_scat_dispersion_real
_atom_type_scat_dispersion_imag
_atom_type_scat_source
Cd Cd -0.8075 1.2024 'International Tables Vol C Tables 4.2.6.8 and 6.1.1.4'
Rb Rb -0.9393 2.9676 'International Tables Vol C Tables 4.2.6.8 and 6.1.1.4'
S S 0.1246 0.1234 'International Tables Vol C Tables 4.2.6.8 and 6.1.1.4'
Si Si 0.0817 0.0704 'International Tables Vol C Tables 4.2.6.8 and 6.1.1.4'

loop_
_geom_angle_atom_site_label_1
_geom_angle_atom_site_label_2
_geom_angle_atom_site_label_3
_geom_angle
_geom_angle_site_symmetry_1
_geom_angle_site_symmetry_3
_geom_angle_publ_flag
S3 Cd1 Rb2 123.32(5) . 4_654 ?
S3 Cd1 S5 104.37(6) . 4_654 ?
S3 Cd1 S7 117.91(6) . 4_644 ?
S3 Cd1 S10 117.10(6) . 3 ?
S5 Cd1 Rb2 50.48(4) 4_654 4_654 ?
S7 Cd1 Rb2 118.70(5) 4_644 4_654 ?
S7 Cd1 S5 116.74(6) 4_644 4_654 ?
S7 Cd1 S10 98.42(6) 4_644 3 ?
S10 Cd1 Rb2 51.15(5) 3 4_654 ?
S10 Cd1 S5 101.63(6) 3 4_654 ?
Rb2 Rb1 Rb2 118.51(2) 2_654 3_545 ?
Rb2 Rb1 Rb2 117.75(2) 2_654 3 ?
Rb2 Rb1 Rb2 114.32(2) 3_545 3 ?
S2 Rb1 Rb2 72.61(4) 1_545 2_654 ?
S2 Rb1 Rb2 46.27(3) 1_545 3_545 ?
S2 Rb1 Rb2 151.12(4) 1_545 3 ?
S2 Rb1 S4 65.33(5) 1_545 4_645 ?
S2 Rb1 S6 109.46(5) 1_545 4_644 ?
S2 Rb1 S8 122.15(5) 1_545 . ?
S2 Rb1 Si2 86.66(5) 1_545 4_645 ?
S3 Rb1 Rb2 144.24(4) . 3_545 ?
S3 Rb1 Rb2 97.16(4) . 2_654 ?
S3 Rb1 Rb2 37.15(3) . 3 ?
S3 Rb1 S2 169.25(6) . 1_545 ?
S3 Rb1 S4 122.78(5) . 4_645 ?
S3 Rb1 S5 114.58(5) . 4_644 ?
S3 Rb1 S6 64.21(4) . 4_644 ?
S3 Rb1 S7 117.28(5) . 1_545 ?
S3 Rb1 S8 56.77(4) . . ?
S3 Rb1 Si2 103.77(5) . 4_645 ?
S4 Rb1 Rb2 85.94(3) 4_645 3 ?
S4 Rb1 Rb2 109.99(4) 4_645 2_654 ?
S4 Rb1 Rb2 44.76(3) 4_645 3_545 ?
S4 Rb1 Si2 32.35(4) 4_645 4_645 ?
S5 Rb1 Rb2 97.12(4) 4_644 2_654 ?
S5 Rb1 Rb2 133.82(4) 4_644 3 ?
S5 Rb1 Rb2 66.17(3) 4_644 3_545 ?
S5 Rb1 S2 64.70(5) 4_644 1_545 ?
S5 Rb1 S4 110.80(5) 4_644 4_645 ?
S5 Rb1 S6 57.14(4) 4_644 4_644 ?
S5 Rb1 S8 168.55(5) 4_644 . ?
S5 Rb1 Si2 102.25(4) 4_644 4_645 ?
S6 Rb1 Rb2 99.25(3) 4_644 3 ?
S6 Rb1 Rb2 122.63(4) 4_644 3_545 ?
S6 Rb1 Rb2 78.35(4) 4_644 2_654 ?
S6 Rb1 S4 166.90(5) 4_644 4_645 ?
S6 Rb1 S8 111.54(5) 4_644 . ?
S6 Rb1 Si2 139.36(5) 4_644 4_645 ?
S7 Rb1 Rb2 42.89(4) 1_545 2_654 ?
S7 Rb1 Rb2 110.10(4) 1_545 3 ?
S7 Rb1 Rb2 90.08(4) 1_545 3_545 ?
S7 Rb1 S2 57.37(4) 1_545 1_545 ?
S7 Rb1 S4 67.30(5) 1_545 4_645 ?
S7 Rb1 S5 116.07(5) 1_545 4_644 ?
S7 Rb1 S6 121.09(5) 1_545 4_644 ?
S7 Rb1 S8 66.96(4) 1_545 . ?
S7 Rb1 Si2 99.18(5) 1_545 4_645 ?
S8 Rb1 Rb2 77.70(3) . 2_654 ?
S8 Rb1 Rb2 125.28(4) . 3_545 ?
S8 Rb1 Rb2 44.91(3) . 3 ?
S8 Rb1 S4 80.63(5) . 4_645 ?
S8 Rb1 Si2 87.75(5) . 4_645 ?
Si2 Rb1 Rb2 68.91(3) 4_645 3 ?
Si2 Rb1 Rb2 142.07(4) 4_645 2_654 ?
Si2 Rb1 Rb2 45.96(3) 4_645 3_545 ?
S10 Rb1 Rb2 156.46(4) 4_645 2_654 ?
S10 Rb1 Rb2 82.63(4) 4_645 3 ?
S10 Rb1 Rb2 37.99(4) 4_645 3_545 ?
S10 Rb1 S2 83.88(5) 4_645 1_545 ?
S10 Rb1 S3 106.38(5) 4_645 . ?
S10 Rb1 S4 56.86(4) 4_645 4_645 ?
S10 Rb1 S5 73.18(5) 4_645 4_644 ?
S10 Rb1 S6 111.61(5) 4_645 4_644 ?
S10 Rb1 S7 121.69(5) 4_645 1_545 ?
S10 Rb1 S8 115.37(5) 4_645 . ?
S10 Rb1 Si2 30.99(4) 4_645 4_645 ?
Cd1 Rb2 Rb1 130.31(2) 4_645 2_655 ?
S1 Rb2 Cd1 56.02(3) . 4_645 ?
S1 Rb2 Cd1 52.99(3) 2_655 4_645 ?
S1 Rb2 Rb1 78.31(3) 2_655 2_655 ?
S1 Rb2 Rb1 170.28(4) . 2_655 ?
S1 Rb2 S1 108.90(2) 2_655 . ?
S1 Rb2 S2 93.30(4) . 3_455 ?
S1 Rb2 S2 112.00(4) 2_655 3_455 ?
S1 Rb2 S8 134.54(5) 2_655 3_455 ?
S2 Rb2 Cd1 109.16(3) 3_455 4_645 ?
S2 Rb2 Rb1 77.72(3) 3_455 2_655 ?
S3 Rb2 Cd1 113.09(4) 3_455 4_645 ?
S3 Rb2 Rb1 110.35(4) 3_455 2_655 ?
S3 Rb2 S1 159.58(5) 3_455 2_655 ?
S3 Rb2 S1 60.69(4) 3_455 . ?
S3 Rb2 S2 54.86(4) 3_455 3_455 ?
S3 Rb2 S4 113.82(5) 3_455 2_655 ?
S3 Rb2 S7 136.22(5) 3_455 2_665 ?
S3 Rb2 S8 53.85(4) 3_455 3_455 ?
S3 Rb2 S9 89.51(5) 3_455 2_665 ?
S3 Rb2 S10 104.04(5) 3_455 2_655 ?
S4 Rb2 Cd1 83.16(3) 2_655 4_645 ?
S4 Rb2 Rb1 57.62(3) 2_655 2_655 ?
S4 Rb2 S1 54.16(4) 2_655 2_655 ?
S4 Rb2 S1 120.85(4) 2_655 . ?
S4 Rb2 S2 59.17(4) 2_655 3_455 ?
S4 Rb2 S8 90.75(4) 2_655 3_455 ?
S5 Rb2 Cd1 35.31(3) . 4_645 ?
S5 Rb2 Rb1 134.60(4) . 2_655 ?
S5 Rb2 S1 65.57(4) . 2_655 ?
S5 Rb2 S1 55.10(4) . . ?
S5 Rb2 S2 140.30(5) . 3_455 ?
S5 Rb2 S3 113.03(5) . 3_455 ?
S5 Rb2 S4 113.34(5) . 2_655 ?
S5 Rb2 S7 94.57(5) . 2_665 ?
S5 Rb2 S8 155.88(5) . 3_455 ?
S5 Rb2 S9 86.36(5) . 2_665 ?
S5 Rb2 S10 70.46(5) . 2_655 ?
S7 Rb2 Cd1 109.02(4) 2_665 4_645 ?
S7 Rb2 Rb1 42.59(3) 2_665 2_655 ?
S7 Rb2 S1 62.60(4) 2_665 2_655 ?
S7 Rb2 S1 146.35(5) 2_665 . ?
S7 Rb2 S2 120.28(5) 2_665 3_455 ?
S7 Rb2 S4 82.14(5) 2_665 2_655 ?
S7 Rb2 S8 87.23(5) 2_665 3_455 ?
S7 Rb2 S9 57.81(5) 2_665 2_665 ?
S8 Rb2 Cd1 161.55(4) 3_455 4_645 ?
S8 Rb2 Rb1 57.24(3) 3_455 2_655 ?
S8 Rb2 S1 114.33(5) 3_455 . ?
S8 Rb2 S2 53.38(4) 3_455 3_455 ?
S9 Rb2 Cd1 121.47(4) 2_665 4_645 ?
S9 Rb2 Rb1 81.20(3) 2_665 2_655 ?
S9 Rb2 S1 101.70(4) 2_665 . ?
S9 Rb2 S1 110.40(5) 2_665 2_655 ?
S9 Rb2 S2 126.96(5) 2_665 3_455 ?
S9 Rb2 S4 137.23(5) 2_665 2_655 ?
S9 Rb2 S8 74.26(4) 2_665 3_455 ?
S10 Rb2 Cd1 35.16(3) 2_655 4_645 ?
S10 Rb2 Rb1 111.14(4) 2_655 2_655 ?
S10 Rb2 S1 55.72(4) 2_655 2_655 ?
S10 Rb2 S1 69.67(4) 2_655 . ?
S10 Rb2 S2 76.45(4) 2_655 3_455 ?
S10 Rb2 S4 54.20(4) 2_655 2_655 ?
S10 Rb2 S7 117.32(5) 2_655 2_665 ?
S10 Rb2 S8 129.49(5) 2_655 3_455 ?
S10 Rb2 S9 156.24(5) 2_655 2_665 ?
Rb2 S1 Rb2 128.17(5) 2_654 . ?
Si2 S1 Rb2 141.26(9) . . ?
Si2 S1 Rb2 75.33(8) . 2_654 ?
Si3 S1 Rb2 129.73(9) . 2_654 ?
Si3 S1 Rb2 83.08(8) . . ?
Si3 S1 Si2 105.34(10) . . ?
Rb1 S2 Rb2 93.91(4) 1_565 3 ?
Si1 S2 Rb1 154.40(9) . 1_565 ?
Si1 S2 Rb2 74.82(7) . 3 ?
Si1 S2 Si4 107.08(10) . . ?
Si4 S2 Rb1 98.01(8) . 1_565 ?
Si4 S2 Rb2 127.78(9) . 3 ?
Cd1 S3 Rb1 130.14(7) . . ?
Cd1 S3 Rb2 121.37(7) . 3 ?
Rb1 S3 Rb2 106.31(5) . 3 ?
Si1 S3 Cd1 104.28(9) . . ?
Si1 S3 Rb1 90.29(8) . . ?
Si1 S3 Rb2 87.92(8) . 3 ?
Rb1 S4 Rb2 93.58(4) 4_654 2_654 ?
Si1 S4 Rb1 135.81(9) . 4_654 ?
Si1 S4 Rb2 130.55(9) . 2_654 ?
Si1 S4 Si2 106.45(10) . . ?
Si2 S4 Rb1 83.85(7) . 4_654 ?
Si2 S4 Rb2 75.86(7) . 2_654 ?
Cd1 S5 Rb1 138.96(7) 4_645 4_655 ?
Cd1 S5 Rb2 94.21(6) 4_645 . ?
Rb2 S5 Rb1 123.60(6) . 4_655 ?
Si3 S5 Cd1 102.49(9) . 4_645 ?
Si3 S5 Rb1 89.17(8) . 4_655 ?
Si3 S5 Rb2 97.04(8) . . ?
Si3 S6 Rb1 85.00(8) . 4_655 ?
Si4 S6 Rb1 135.40(10) . 4_655 ?
Si4 S6 Si3 106.20(10) . . ?
Cd1 S7 Rb1 122.69(7) 4_655 1_565 ?
Cd1 S7 Rb2 128.97(7) 4_655 2_664 ?
Rb1 S7 Rb2 94.52(5) 1_565 2_664 ?
Si4 S7 Cd1 106.96(9) . 4_655 ?
Si4 S7 Rb1 100.71(9) . 1_565 ?
Si4 S7 Rb2 97.51(8) . 2_664 ?
Rb1 S8 Rb2 93.94(4) . 3 ?
Si1 S8 Rb1 83.37(7) . . ?
Si1 S8 Rb2 76.06(7) . 3 ?
Si3 S8 Rb1 135.21(9) . . ?
Si3 S8 Rb2 130.84(9) . 3 ?
Si3 S8 Si1 105.87(10) . . ?
Si2 S9 Rb2 148.21(10) . 2_664 ?
Si2 S9 Si4 106.30(11) . . ?
Si4 S9 Rb2 93.37(8) . 2_664 ?
S2 Si1 Rb2 73.81(7) . 3 ?
S2 Si1 S4 111.62(11) . . ?
S2 Si1 S8 109.66(10) . . ?
S3 Si1 Rb2 60.51(7) . 3 ?
S3 Si1 S2 109.16(11) . . ?
S3 Si1 S4 110.83(11) . . ?
S3 Si1 S8 104.08(10) . . ?
S4 Si1 Rb2 171.29(9) . 3 ?
S4 Si1 S8 111.21(11) . . ?
S8 Si1 Rb2 71.95(7) . 3 ?
S1 Si2 Rb2 72.64(8) . 2_654 ?
S1 Si2 S4 108.96(11) . . ?
S4 Si2 Rb2 71.81(8) . 2_654 ?
S9 Si2 Rb2 170.84(9) . 2_654 ?
S9 Si2 S1 112.34(11) . . ?
S9 Si2 S4 112.33(11) . . ?
S10 Si2 Rb2 62.02(8) . 2_654 ?
S10 Si2 S1 109.56(11) . . ?
S10 Si2 S4 104.52(11) . . ?
S10 Si2 S9 108.82(12) . . ?
Cd1 S10 Rb1 155.94(8) 3_455 4_654 ?
Cd1 S10 Rb2 93.69(6) 3_455 2_654 ?
Rb1 S10 Rb2 105.03(6) 4_654 2_654 ?
Si2 S10 Cd1 104.93(9) . 3_455 ?
Si2 S10 Rb1 91.47(8) . 4_654 ?
Si2 S10 Rb2 86.20(9) . 2_654 ?
S1 Si3 Rb1 161.36(9) . 4_655 ?
S1 Si3 S6 111.69(11) . . ?
S1 Si3 S8 111.97(11) . . ?
S5 Si3 Rb1 59.69(7) . 4_655 ?
S5 Si3 S1 108.44(11) . . ?
S5 Si3 S6 105.30(11) . . ?
S5 Si3 S8 108.85(11) . . ?
S6 Si3 Rb1 62.56(7) . 4_655 ?
S6 Si3 S8 110.32(11) . . ?
S8 Si3 Rb1 86.27(8) . 4_655 ?
S2 Si4 S9 110.85(11) . . ?
S6 Si4 S2 112.30(11) . . ?
S6 Si4 S9 109.17(11) . . ?
S7 Si4 S2 103.88(11) . . ?
S7 Si4 S6 113.53(11) . . ?
S7 Si4 S9 106.91(11) . . ?

loop_
_geom_bond_atom_site_label_1
_geom_bond_atom_site_label_2
_geom_bond_distance
_geom_bond_site_symmetry_2
_geom_bond_publ_flag
Cd1 Rb2 4.4210(9) 4_654 ?
Cd1 S3 2.5279(19) . ?
Cd1 S5 2.5621(19) 4_654 ?
Cd1 S7 2.5297(19) 4_644 ?
Cd1 S10 2.5511(19) 3 ?
Rb1 Rb2 5.4132(12) 3_545 ?
Rb1 Rb2 5.4544(12) 3 ?
Rb1 Rb2 5.0581(13) 2_654 ?
Rb1 S2 3.4743(18) 1_545 ?
Rb1 S3 3.383(2) . ?
Rb1 S4 3.605(2) 4_645 ?
Rb1 S5 3.437(2) 4_644 ?
Rb1 S6 3.547(2) 4_644 ?
Rb1 S7 3.434(2) 1_545 ?
Rb1 S8 3.597(2) . ?
Rb1 Si2 3.995(2) 4_645 ?
Rb1 S10 3.372(2) 4_645 ?
Rb2 S1 3.885(2) . ?
Rb2 S1 3.846(2) 2_655 ?
Rb2 S2 3.921(2) 3_455 ?
Rb2 S3 3.432(2) 3_455 ?
Rb2 S4 3.819(2) 2_655 ?
Rb2 S5 3.420(2) . ?
Rb2 S7 3.453(2) 2_665 ?
Rb2 S8 3.860(2) 3_455 ?
Rb2 S9 3.549(2) 2_665 ?
Rb2 S10 3.450(2) 2_655 ?
S1 Si2 2.137(3) . ?
S1 Si3 2.136(3) . ?
S2 Si1 2.125(3) . ?
S2 Si4 2.140(3) . ?
S3 Si1 2.065(3) . ?
S4 Si1 2.132(3) . ?
S4 Si2 2.150(3) . ?
S5 Si3 2.059(3) . ?
S6 Si3 2.144(3) . ?
S6 Si4 2.137(3) . ?
S7 Si4 2.071(3) . ?
S8 Si1 2.151(3) . ?
S8 Si3 2.148(3) . ?
S9 Si2 2.134(3) . ?
S9 Si4 2.143(3) . ?
Si2 S10 2.057(3) . ?
